data_4308348
loop_
_publ_author_name
'Alexander Egger'
'Vladimir B. Arion'
'Erwin Reisner'
'Berta Cebri\'an-Losantos'
'Sergiu Shova'
'G\"unter Trettenhahn'
'Bernhard K. Keppler'

_publ_section_title
;
Reactions of Potent Antitumor Complex trans-[RuIIICl4(indazole)2]- with a
DNA-Relevant Nucleobase and Thioethers: Insight into Biological Action
;
_journal_name_full 'Inorganic Chemistry'
_journal_page_first 122
_journal_page_last 132
_journal_paper_doi 10.1021/ic048967h
_journal_volume 44
_journal_year 2005
_chemical_formula_sum 'C18 H22 Cl3 N4 Ru S'
_chemical_formula_weight 533.88
_chemical_name_systematic
; 
mer-[Trichlorobis(indazole)(dimethyl sulphide)ruthenium(III)]
;
_space_group_IT_number 14
_symmetry_cell_setting monoclinic
_symmetry_space_group_name_Hall '-P 2ybc'
_symmetry_space_group_name_H-M 'P 1 21/c 1'
_atom_sites_solution_hydrogens geom
_atom_sites_solution_primary direct
_atom_sites_solution_secondary difmap
_audit_creation_method SHELXL-97
_cell_angle_alpha 90.00
_cell_angle_beta 90.91(3)
_cell_angle_gamma 90.00
_cell_formula_units_Z 8
_cell_length_a 17.029(3)
_cell_length_b 12.393(2)
_cell_length_c 20.013(4)
_cell_measurement_temperature 120(2)
_cell_volume 4223.0(13)
_computing_structure_refinement 'SHELXL-97 (Sheldrick, 1997)'
_computing_structure_solution 'SHELXS-97 (Sheldrick, 1990)'
_diffrn_ambient_temperature 120(2)
_diffrn_measured_fraction_theta_full 0.997
_diffrn_measured_fraction_theta_max 0.997
_diffrn_radiation_monochromator graphite
_diffrn_radiation_source 'fine-focus sealed tube'
_diffrn_radiation_type MoK\a
_diffrn_radiation_wavelength 0.71073
_diffrn_reflns_av_R_equivalents 0.0138
_diffrn_reflns_av_sigmaI/netI 0.0197
_diffrn_reflns_limit_h_max 21
_diffrn_reflns_limit_h_min -21
_diffrn_reflns_limit_k_max 15
_diffrn_reflns_limit_k_min -15
_diffrn_reflns_limit_l_max 25
_diffrn_reflns_limit_l_min -25
_diffrn_reflns_number 18147
_diffrn_reflns_theta_full 27.10
_diffrn_reflns_theta_max 27.10
_diffrn_reflns_theta_min 3.44
_exptl_absorpt_coefficient_mu 1.232
_exptl_absorpt_correction_type none
_exptl_crystal_colour brown
_exptl_crystal_density_diffrn 1.679
_exptl_crystal_density_method 'not measured'
_exptl_crystal_description block
_exptl_crystal_F_000 2152
_exptl_crystal_size_max 0.34
_exptl_crystal_size_mid 0.34
_exptl_crystal_size_min 0.29
_refine_diff_density_max 2.103
_refine_diff_density_min -2.022
_refine_diff_density_rms 0.112
_refine_ls_extinction_coef 0.0010(2)
_refine_ls_extinction_expression Fc^*^=kFc[1+0.001xFc^2^\l^3^/sin(2\q)]^-1/4^
_refine_ls_extinction_method SHELXL
_refine_ls_goodness_of_fit_ref 1.058
_refine_ls_hydrogen_treatment mixed
_refine_ls_matrix_type full
_refine_ls_number_parameters 492
_refine_ls_number_reflns 9287
_refine_ls_number_restraints 6
_refine_ls_restrained_S_all 1.064
_refine_ls_R_factor_all 0.0563
_refine_ls_R_factor_gt 0.0496
_refine_ls_shift/su_max 0.021
_refine_ls_shift/su_mean 0.001
_refine_ls_structure_factor_coef Fsqd
_refine_ls_weighting_details 'calc w=1/[\s^2^(Fo^2^)+(0.0685P)^2^+16.0396P] where P=(Fo^2^+2Fc^2^)/3'
_refine_ls_weighting_scheme calc
_refine_ls_wR_factor_gt 0.1332
_refine_ls_wR_factor_ref 0.1390
_reflns_number_gt 8210
_reflns_number_total 9287
_reflns_threshold_expression >2sigma(I)
_cod_data_source_file ic048967hsi20040730_115705.cif
_cod_data_source_block Aleg112a
_cod_database_code 4308348

loop_
_symmetry_equiv_pos_as_xyz
'x, y, z'
'-x, y+1/2, -z+1/2'
'-x, -y, -z'
'x, -y-1/2, z-1/2'

loop_
_atom_site_label
_atom_site_type_symbol
_atom_site_fract_x
_atom_site_fract_y
_atom_site_fract_z
_atom_site_U_iso_or_equiv
_atom_site_adp_type
_atom_site_occupancy
_atom_site_symmetry_multiplicity
_atom_site_calc_flag
_atom_site_refinement_flags
_atom_site_disorder_assembly
_atom_site_disorder_group
Ru1 Ru 0.407941(16) 0.78088(2) 0.484392(16) 0.02240(11) Uani 1 1 d . A .
Ru2 Ru -0.096415(19) 0.74906(3) 0.254105(18) 0.03156(12) Uani 1 1 d D . .
Cl1 Cl 0.40264(6) 0.62234(8) 0.54831(5) 0.0309(2) Uani 1 1 d . . .
Cl2 Cl 0.41851(5) 0.88648(8) 0.58224(5) 0.0273(2) Uani 1 1 d . . .
Cl3 Cl 0.40930(5) 0.93057(8) 0.41285(5) 0.0282(2) Uani 1 1 d . . .
Cl4 Cl -0.08927(8) 0.88866(15) 0.33256(7) 0.0631(4) Uani 1 1 d . B .
Cl5 Cl -0.09392(7) 0.87010(11) 0.16527(6) 0.0430(3) Uani 1 1 d . B .
Cl6 Cl -0.10365(8) 0.60014(12) 0.18071(10) 0.0639(4) Uani 1 1 d . B .
S1 S 0.39776(6) 0.67251(9) 0.38595(5) 0.0324(2) Uani 1 1 d . . .
N1 N 0.53004(18) 0.7755(3) 0.48662(17) 0.0246(7) Uani 1 1 d . . .
N2 N 0.57361(18) 0.8597(3) 0.46405(17) 0.0256(7) Uani 1 1 d . A .
H2 H 0.5547 0.9147 0.4430 0.031 Uiso 1 1 calc R . .
N3 N 0.28728(18) 0.7956(3) 0.49046(18) 0.0288(7) Uani 1 1 d . . .
N4 N 0.2384(2) 0.8512(3) 0.4515(2) 0.0355(8) Uani 1 1 d . A .
H4 H 0.2520 0.8860 0.4163 0.043 Uiso 1 1 calc R . .
N5 N 0.0249(2) 0.7447(3) 0.25130(18) 0.0321(8) Uani 1 1 d . B .
N6 N 0.0710(2) 0.6640(4) 0.2303(2) 0.0433(10) Uani 1 1 d . . .
H6 H 0.0545 0.6012 0.2183 0.052 Uiso 1 1 calc R B .
N7 N -0.2181(2) 0.7628(4) 0.2507(2) 0.0496(11) Uani 1 1 d . B .
N8 N -0.2597(2) 0.8303(4) 0.2875(2) 0.0491(11) Uani 1 1 d . . .
H8 H -0.2406 0.8682 0.3199 0.059 Uiso 1 1 calc R B .
C1 C 0.5794(2) 0.7070(4) 0.5152(2) 0.0300(9) Uani 1 1 d . A .
H1 H 0.5649 0.6419 0.5346 0.036 Uiso 1 1 calc R . .
C2 C 0.6571(2) 0.7458(4) 0.5124(2) 0.0300(9) Uani 1 1 d . . .
C3 C 0.7315(2) 0.7110(4) 0.5361(3) 0.0398(11) Uani 1 1 d . A .
H3 H 0.7370 0.6458 0.5587 0.048 Uiso 1 1 calc R . .
C4 C 0.7955(3) 0.7757(4) 0.5251(3) 0.0408(11) Uani 1 1 d . . .
H4A H 0.8448 0.7541 0.5406 0.049 Uiso 1 1 calc R A .
C5 C 0.7877(2) 0.8734(4) 0.4908(2) 0.0355(10) Uani 1 1 d . A .
H5 H 0.8323 0.9146 0.4835 0.043 Uiso 1 1 calc R . .
C6 C 0.7164(2) 0.9108(4) 0.4675(2) 0.0322(9) Uani 1 1 d . . .
H6A H 0.7118 0.9762 0.4450 0.039 Uiso 1 1 calc R A .
C7 C 0.6510(2) 0.8453(3) 0.47926(19) 0.0247(7) Uani 1 1 d . A .
C8 C 0.2451(2) 0.7519(3) 0.5389(2) 0.0259(8) Uani 1 1 d . A .
H8A H 0.2655 0.7082 0.5728 0.031 Uiso 1 1 calc R . .
C9 C 0.1669(2) 0.7801(4) 0.5322(2) 0.0292(8) Uani 1 1 d . . .
C10 C 0.1001(3) 0.7552(5) 0.5693(3) 0.0511(14) Uani 1 1 d . A .
H10 H 0.1032 0.7103 0.6065 0.061 Uiso 1 1 calc R . .
C11 C 0.0307(3) 0.7993(6) 0.5489(3) 0.0611(19) Uani 1 1 d . . .
H11 H -0.0144 0.7853 0.5729 0.073 Uiso 1 1 calc R A .
C12 C 0.0259(3) 0.8661(5) 0.4917(4) 0.0611(19) Uani 1 1 d . A .
H12 H -0.0226 0.8948 0.4790 0.073 Uiso 1 1 calc R . .
C13 C 0.0900(3) 0.8898(4) 0.4546(3) 0.0460(12) Uani 1 1 d . . .
H13 H 0.0861 0.9336 0.4170 0.055 Uiso 1 1 calc R A .
C14 C 0.1619(2) 0.8457(3) 0.4753(2) 0.0276(8) Uani 1 1 d . A .
C15 C 0.5490(3) 0.6190(5) 0.3505(3) 0.0522(13) Uani 1 1 d . . .
H15A H 0.5356 0.6276 0.3040 0.078 Uiso 1 1 calc R A .
H15B H 0.5917 0.5689 0.3552 0.078 Uiso 1 1 calc R . .
H15C H 0.5643 0.6875 0.3689 0.078 Uiso 1 1 calc R . .
C16 C 0.4795(3) 0.5772(4) 0.3867(3) 0.0437(11) Uani 1 1 d . A .
H16A H 0.4948 0.5618 0.4327 0.052 Uiso 1 1 calc R . .
H16B H 0.4624 0.5101 0.3662 0.052 Uiso 1 1 calc R . .
C17 C 0.3184(4) 0.5753(6) 0.3943(3) 0.082(3) Uani 0.550(12) 1 d PD A 1
H17A H 0.3260 0.5223 0.3593 0.098 Uiso 0.550(12) 1 calc PR A 1
H17B H 0.3283 0.5381 0.4363 0.098 Uiso 0.550(12) 1 calc PR A 1
C18 C 0.2416(5) 0.5986(8) 0.3931(5) 0.0442(18) Uani 0.550(12) 1 d PD A 1
H18A H 0.2244 0.6120 0.4378 0.066 Uiso 0.550(12) 1 calc PR A 1
H18B H 0.2128 0.5389 0.3745 0.066 Uiso 0.550(12) 1 calc PR A 1
H18C H 0.2326 0.6617 0.3662 0.066 Uiso 0.550(12) 1 calc PR A 1
C17X C 0.3184(4) 0.5753(6) 0.3943(3) 0.082(3) Uani 0.45 1 d PD A 2
H17C H 0.3332 0.5271 0.4305 0.098 Uiso 0.450(12) 1 calc PR A 2
H17D H 0.2727 0.6151 0.4090 0.098 Uiso 0.450(12) 1 calc PR A 2
C18X C 0.2947(7) 0.5132(9) 0.3429(5) 0.0442(18) Uani 0.45 1 d PD A 2
H18D H 0.3202 0.5365 0.3029 0.066 Uiso 0.450(12) 1 calc PR A 2
H18E H 0.2389 0.5193 0.3370 0.066 Uiso 0.450(12) 1 calc PR A 2
H18F H 0.3083 0.4394 0.3520 0.066 Uiso 0.450(12) 1 calc PR A 2
C19 C 0.0719(2) 0.8280(4) 0.2667(2) 0.0296(8) Uani 1 1 d . . .
H19 H 0.0547 0.8940 0.2829 0.036 Uiso 1 1 calc R B .
C20 C 0.1494(2) 0.8023(4) 0.2551(2) 0.0354(10) Uani 1 1 d . B .
C21 C 0.2200(3) 0.8610(5) 0.2620(3) 0.0490(13) Uani 1 1 d . . .
H21 H 0.2207 0.9312 0.2784 0.059 Uiso 1 1 calc R B .
C22 C 0.2874(3) 0.8096(7) 0.2434(3) 0.0629(18) Uani 1 1 d . B .
H22 H 0.3350 0.8458 0.2480 0.075 Uiso 1 1 calc R . .
C23 C 0.2872(3) 0.7047(7) 0.2177(3) 0.073(2) Uani 1 1 d . . .
H23 H 0.3342 0.6734 0.2050 0.088 Uiso 1 1 calc R B .
C24 C 0.2188(3) 0.6473(6) 0.2110(3) 0.0627(18) Uani 1 1 d . B .
H24 H 0.2188 0.5775 0.1939 0.075 Uiso 1 1 calc R . .
C25 C 0.1489(3) 0.6968(5) 0.2308(2) 0.0404(11) Uani 1 1 d . B .
C26 C -0.2668(2) 0.7182(4) 0.2071(2) 0.0385(10) Uani 1 1 d . . .
H26 H -0.2523 0.6676 0.1754 0.046 Uiso 1 1 calc R B .
C27 C -0.3430(3) 0.7568(4) 0.2148(2) 0.0372(10) Uani 1 1 d . B .
C28 C -0.4146(3) 0.7379(4) 0.1807(2) 0.0425(11) Uani 1 1 d . . .
H28 H -0.4184 0.6885 0.1459 0.051 Uiso 1 1 calc R B .
C29 C -0.4790(3) 0.7960(5) 0.2015(2) 0.0417(11) Uani 1 1 d . B .
H29 H -0.5272 0.7852 0.1800 0.050 Uiso 1 1 calc R . .
C30 C -0.4739(3) 0.8705(5) 0.2535(3) 0.0439(11) Uani 1 1 d . . .
H30 H -0.5187 0.9083 0.2655 0.053 Uiso 1 1 calc R B .
C31 C -0.4042(3) 0.8897(4) 0.2878(2) 0.0426(11) Uani 1 1 d . B .
H31 H -0.4014 0.9388 0.3229 0.051 Uiso 1 1 calc R . .
C32 C -0.3379(2) 0.8318(4) 0.2674(2) 0.0375(10) Uani 1 1 d . B .
S2 S -0.09810(10) 0.60621(13) 0.33472(8) 0.0319(4) Uani 0.648(4) 1 d PD B 1
C33 C 0.0018(5) 0.5554(8) 0.4505(4) 0.057(2) Uiso 0.648(4) 1 d PD B 1
H33A H -0.0331 0.5811 0.4842 0.085 Uiso 0.648(4) 1 calc PR B 1
H33B H 0.0552 0.5675 0.4647 0.085 Uiso 0.648(4) 1 calc PR B 1
H33C H -0.0066 0.4795 0.4436 0.085 Uiso 0.648(4) 1 calc PR B 1
C34 C -0.0145(7) 0.6166(12) 0.3844(6) 0.089(3) Uiso 0.648(4) 1 d PD B 1
H34A H 0.0290 0.5993 0.3556 0.107 Uiso 0.648(4) 1 calc PR B 1
H34B H -0.0093 0.6926 0.3952 0.107 Uiso 0.648(4) 1 calc PR B 1
C35 C -0.1891(6) 0.6046(8) 0.3728(5) 0.112(3) Uiso 0.648(4) 1 d PD B 1
H35A H -0.1923 0.6688 0.4003 0.135 Uiso 0.648(4) 1 calc PR B 1
H35B H -0.2288 0.6118 0.3377 0.135 Uiso 0.648(4) 1 calc PR B 1
C36 C -0.2101(6) 0.5177(9) 0.4120(5) 0.068(2) Uiso 0.648(4) 1 d PD B 1
H36A H -0.2115 0.4534 0.3853 0.102 Uiso 0.648(4) 1 calc PR B 1
H36B H -0.2611 0.5303 0.4303 0.102 Uiso 0.648(4) 1 calc PR B 1
H36C H -0.1724 0.5091 0.4478 0.102 Uiso 0.648(4) 1 calc PR B 1
S2X S -0.09876(18) 0.6674(2) 0.36481(14) 0.0319(4) Uani 0.35 1 d PD B 2
C33X C 0.0458(9) 0.6275(15) 0.3977(9) 0.057(2) Uiso 0.35 1 d PD B 2
H33D H 0.0493 0.5579 0.3769 0.085 Uiso 0.352(4) 1 calc PR B 2
H33E H 0.0842 0.6327 0.4331 0.085 Uiso 0.352(4) 1 calc PR B 2
H33F H 0.0554 0.6827 0.3651 0.085 Uiso 0.352(4) 1 calc PR B 2
C34X C -0.0365(10) 0.642(2) 0.4262(8) 0.089(3) Uiso 0.35 1 d PD B 2
H34C H -0.0363 0.7019 0.4577 0.107 Uiso 0.352(4) 1 calc PR B 2
H34D H -0.0522 0.5776 0.4496 0.107 Uiso 0.352(4) 1 calc PR B 2
C35X C -0.1891(6) 0.6046(8) 0.3728(5) 0.112(3) Uiso 0.35 1 d PD B 2
H35C H -0.1739 0.5636 0.4122 0.135 Uiso 0.352(4) 1 calc PR B 2
H35D H -0.2150 0.6674 0.3911 0.135 Uiso 0.352(4) 1 calc PR B 2
C36X C -0.2553(9) 0.5498(16) 0.3615(10) 0.068(2) Uiso 0.35 1 d PD B 2
H36D H -0.2730 0.5616 0.3163 0.102 Uiso 0.352(4) 1 calc PR B 2
H36E H -0.2948 0.5739 0.3917 0.102 Uiso 0.352(4) 1 calc PR B 2
H36F H -0.2458 0.4742 0.3683 0.102 Uiso 0.352(4) 1 calc PR B 2

loop_
_atom_site_aniso_label
_atom_site_aniso_U_11
_atom_site_aniso_U_22
_atom_site_aniso_U_33
_atom_site_aniso_U_23
_atom_site_aniso_U_13
_atom_site_aniso_U_12
Ru1 0.01473(16) 0.02324(17) 0.02921(18) 0.00124(12) -0.00060(11) -0.00124(11)
Ru2 0.01986(18) 0.0408(2) 0.0341(2) 0.00926(14) 0.00292(13) 0.00017(13)
Cl1 0.0241(4) 0.0267(5) 0.0419(5) 0.0094(4) 0.0005(4) -0.0024(4)
Cl2 0.0252(4) 0.0272(5) 0.0294(5) 0.0013(4) -0.0004(3) -0.0038(3)
Cl3 0.0228(4) 0.0296(5) 0.0321(5) 0.0077(4) -0.0017(3) 0.0000(4)
Cl4 0.0439(7) 0.1012(12) 0.0441(7) -0.0290(8) -0.0015(5) 0.0171(7)
Cl5 0.0333(5) 0.0567(7) 0.0388(6) 0.0182(5) -0.0039(4) 0.0004(5)
Cl6 0.0434(7) 0.0448(7) 0.1034(12) -0.0151(8) -0.0031(7) -0.0098(6)
S1 0.0298(5) 0.0313(5) 0.0358(5) -0.0026(4) -0.0050(4) 0.0004(4)
N1 0.0185(15) 0.0276(16) 0.0278(16) 0.0025(13) 0.0006(12) -0.0029(12)
N2 0.0174(14) 0.0247(16) 0.0347(17) 0.0042(13) 0.0009(12) -0.0023(12)
N3 0.0172(15) 0.0279(17) 0.0413(19) -0.0039(15) -0.0013(13) -0.0015(13)
N4 0.0273(17) 0.038(2) 0.041(2) 0.0018(16) -0.0007(15) -0.0037(15)
N5 0.0241(17) 0.042(2) 0.0305(18) 0.0071(15) 0.0015(14) 0.0025(15)
N6 0.033(2) 0.058(3) 0.039(2) -0.0029(19) 0.0009(16) 0.0080(19)
N7 0.026(2) 0.066(3) 0.058(3) 0.022(2) 0.0112(19) 0.0064(19)
N8 0.027(2) 0.063(3) 0.056(3) 0.003(2) -0.0028(18) -0.0033(19)
C1 0.0199(18) 0.035(2) 0.036(2) 0.0097(17) -0.0003(15) 0.0010(16)
C2 0.0213(19) 0.036(2) 0.032(2) 0.0031(17) -0.0005(16) 0.0002(16)
C3 0.024(2) 0.049(3) 0.047(3) 0.013(2) -0.0015(18) 0.0034(19)
C4 0.019(2) 0.056(3) 0.047(3) -0.003(2) -0.0046(18) 0.0008(19)
C5 0.0192(18) 0.039(2) 0.048(3) -0.008(2) 0.0027(17) -0.0049(17)
C6 0.0208(18) 0.029(2) 0.046(2) -0.0046(18) 0.0009(17) -0.0011(16)
C7 0.0192(17) 0.0285(19) 0.0266(18) -0.0037(15) 0.0013(14) -0.0001(15)
C8 0.0155(17) 0.034(2) 0.0280(19) 0.0065(16) -0.0044(14) -0.0018(15)
C9 0.0215(19) 0.037(2) 0.028(2) -0.0033(17) -0.0015(15) -0.0043(16)
C10 0.037(3) 0.085(4) 0.031(2) -0.013(2) 0.007(2) -0.024(3)
C11 0.025(2) 0.099(5) 0.060(4) -0.043(4) 0.016(2) -0.014(3)
C12 0.020(2) 0.061(4) 0.102(5) -0.047(4) -0.012(3) 0.014(2)
C13 0.038(3) 0.028(2) 0.071(3) -0.003(2) -0.022(2) 0.0066(19)
C14 0.0221(18) 0.0233(18) 0.037(2) -0.0039(16) -0.0039(15) -0.0008(15)
C15 0.058(3) 0.048(3) 0.051(3) 0.000(2) 0.010(3) 0.014(3)
C16 0.054(3) 0.033(2) 0.044(3) -0.003(2) -0.004(2) 0.008(2)
C17 0.081(5) 0.109(6) 0.055(4) 0.002(4) -0.015(3) -0.064(5)
C18 0.046(4) 0.040(4) 0.047(4) -0.004(3) -0.006(3) -0.014(3)
C17X 0.081(5) 0.109(6) 0.055(4) 0.002(4) -0.015(3) -0.064(5)
C18X 0.046(4) 0.040(4) 0.047(4) -0.004(3) -0.006(3) -0.014(3)
C19 0.0171(17) 0.033(2) 0.038(2) 0.0080(17) 0.0030(15) 0.0005(15)
C20 0.0227(19) 0.051(3) 0.032(2) 0.010(2) -0.0001(16) 0.0023(19)
C21 0.028(2) 0.069(4) 0.049(3) 0.011(3) -0.002(2) -0.006(2)
C22 0.024(2) 0.116(6) 0.049(3) 0.006(4) -0.002(2) -0.007(3)
C23 0.029(3) 0.138(7) 0.052(3) -0.015(4) 0.008(2) 0.023(3)
C24 0.036(3) 0.100(5) 0.052(3) -0.027(3) 0.000(2) 0.018(3)
C25 0.028(2) 0.065(3) 0.028(2) -0.004(2) -0.0032(17) 0.008(2)
C26 0.021(2) 0.062(3) 0.032(2) 0.005(2) 0.0037(16) 0.0046(19)
C27 0.029(2) 0.052(3) 0.031(2) 0.0005(19) 0.0069(17) 0.0024(19)
C28 0.042(3) 0.054(3) 0.031(2) -0.005(2) -0.002(2) -0.002(2)
C29 0.027(2) 0.060(3) 0.038(2) 0.006(2) -0.0046(18) -0.004(2)
C30 0.028(2) 0.059(3) 0.046(3) 0.004(2) 0.0080(19) 0.008(2)
C31 0.037(2) 0.052(3) 0.039(2) -0.008(2) 0.0014(19) 0.005(2)
C32 0.024(2) 0.050(3) 0.038(2) 0.004(2) -0.0006(17) -0.0034(19)
S2 0.0368(8) 0.0301(8) 0.0289(8) -0.0007(5) 0.0050(6) -0.0080(6)
S2X 0.0368(8) 0.0301(8) 0.0289(8) -0.0007(5) 0.0050(6) -0.0080(6)

loop_
_atom_type_symbol
_atom_type_description
_atom_type_scat_dispersion_real
_atom_type_scat_dispersion_imag
_atom_type_scat_source
C C 0.0033 0.0016 'International Tables Vol C Tables 4.2.6.8 and 6.1.1.4'
H H 0.0000 0.0000 'International Tables Vol C Tables 4.2.6.8 and 6.1.1.4'
N N 0.0061 0.0033 'International Tables Vol C Tables 4.2.6.8 and 6.1.1.4'
S S 0.1246 0.1234 'International Tables Vol C Tables 4.2.6.8 and 6.1.1.4'
Cl Cl 0.1484 0.1585 'International Tables Vol C Tables 4.2.6.8 and 6.1.1.4'
Ru Ru -1.2594 0.8363 'International Tables Vol C Tables 4.2.6.8 and 6.1.1.4'

loop_
_geom_angle_atom_site_label_1
_geom_angle_atom_site_label_2
_geom_angle_atom_site_label_3
_geom_angle
_geom_angle_site_symmetry_1
_geom_angle_site_symmetry_3
_geom_angle_publ_flag
N3 Ru1 N1 174.37(14) . . ?
N3 Ru1 Cl3 89.16(11) . . ?
N1 Ru1 Cl3 91.07(10) . . ?
N3 Ru1 Cl1 89.73(11) . . ?
N1 Ru1 Cl1 90.50(10) . . ?
Cl3 Ru1 Cl1 175.14(4) . . ?
N3 Ru1 Cl2 87.99(10) . . ?
N1 Ru1 Cl2 86.38(10) . . ?
Cl3 Ru1 Cl2 93.82(4) . . ?
Cl1 Ru1 Cl2 90.87(4) . . ?
N3 Ru1 S1 92.24(10) . . ?
N1 Ru1 S1 93.39(10) . . ?
Cl3 Ru1 S1 86.70(4) . . ?
Cl1 Ru1 S1 88.62(4) . . ?
Cl2 Ru1 S1 179.44(4) . . ?
N5 Ru2 N7 175.29(16) . . ?
N5 Ru2 Cl5 88.05(11) . . ?
N7 Ru2 Cl5 87.25(13) . . ?
N5 Ru2 Cl4 89.79(12) . . ?
N7 Ru2 Cl4 90.16(16) . . ?
Cl5 Ru2 Cl4 91.99(6) . . ?
N5 Ru2 Cl6 90.28(12) . . ?
N7 Ru2 Cl6 90.08(16) . . ?
Cl5 Ru2 Cl6 91.72(6) . . ?
Cl4 Ru2 Cl6 176.29(6) . . ?
N5 Ru2 S2 91.23(11) . . ?
N7 Ru2 S2 93.46(13) . . ?
Cl5 Ru2 S2 172.49(5) . . ?
Cl4 Ru2 S2 95.48(6) . . ?
Cl6 Ru2 S2 80.81(6) . . ?
N5 Ru2 S2X 92.55(13) . . ?
N7 Ru2 S2X 91.92(15) . . ?
Cl5 Ru2 S2X 164.39(8) . . ?
Cl4 Ru2 S2X 72.42(9) . . ?
Cl6 Ru2 S2X 103.87(9) . . ?
S2 Ru2 S2X 23.11(8) . . ?
C17 S1 C16 97.9(3) . . ?
C17 S1 Ru1 109.9(2) . . ?
C16 S1 Ru1 108.15(17) . . ?
C1 N1 N2 106.9(3) . . ?
C1 N1 Ru1 131.3(3) . . ?
N2 N1 Ru1 121.2(2) . . ?
C7 N2 N1 110.8(3) . . ?
C7 N2 H2 124.6 . . ?
N1 N2 H2 124.6 . . ?
N4 N3 C8 107.4(3) . . ?
N4 N3 Ru1 128.8(3) . . ?
C8 N3 Ru1 123.7(3) . . ?
N3 N4 C14 110.7(4) . . ?
N3 N4 H4 124.6 . . ?
C14 N4 H4 124.6 . . ?
C19 N5 N6 107.2(4) . . ?
C19 N5 Ru2 124.5(3) . . ?
N6 N5 Ru2 128.1(3) . . ?
N5 N6 C25 110.1(4) . . ?
N5 N6 H6 125.0 . . ?
C25 N6 H6 125.0 . . ?
C26 N7 N8 107.2(4) . . ?
C26 N7 Ru2 127.3(4) . . ?
N8 N7 Ru2 125.0(4) . . ?
N7 N8 C32 111.5(5) . . ?
N7 N8 H8 124.3 . . ?
C32 N8 H8 124.3 . . ?
N1 C1 C2 110.8(4) . . ?
N1 C1 H1 124.6 . . ?
C2 C1 H1 124.6 . . ?
C7 C2 C1 104.7(4) . . ?
C7 C2 C3 119.1(4) . . ?
C1 C2 C3 136.1(4) . . ?
C4 C3 C2 118.5(4) . . ?
C4 C3 H3 120.7 . . ?
C2 C3 H3 120.7 . . ?
C3 C4 C5 121.0(4) . . ?
C3 C4 H4A 119.5 . . ?
C5 C4 H4A 119.5 . . ?
C6 C5 C4 122.4(4) . . ?
C6 C5 H5 118.8 . . ?
C4 C5 H5 118.8 . . ?
C5 C6 C7 116.6(4) . . ?
C5 C6 H6A 121.7 . . ?
C7 C6 H6A 121.7 . . ?
N2 C7 C2 106.7(3) . . ?
N2 C7 C6 131.0(4) . . ?
C2 C7 C6 122.4(4) . . ?
N3 C8 C9 110.9(4) . . ?
N3 C8 H8A 124.6 . . ?
C9 C8 H8A 124.6 . . ?
C8 C9 C14 105.8(4) . . ?
C8 C9 C10 132.9(5) . . ?
C14 C9 C10 121.3(4) . . ?
C11 C10 C9 117.4(6) . . ?
C11 C10 H10 121.3 . . ?
C9 C10 H10 121.3 . . ?
C10 C11 C12 121.2(5) . . ?
C10 C11 H11 119.4 . . ?
C12 C11 H11 119.4 . . ?
C13 C12 C11 122.0(5) . . ?
C13 C12 H12 119.0 . . ?
C11 C12 H12 119.0 . . ?
C12 C13 C14 117.4(5) . . ?
C12 C13 H13 121.3 . . ?
C14 C13 H13 121.3 . . ?
N4 C14 C13 134.2(4) . . ?
N4 C14 C9 105.1(3) . . ?
C13 C14 C9 120.6(4) . . ?
C16 C15 H15A 109.5 . . ?
C16 C15 H15B 109.5 . . ?
H15A C15 H15B 109.5 . . ?
C16 C15 H15C 109.5 . . ?
H15A C15 H15C 109.5 . . ?
H15B C15 H15C 109.5 . . ?
C15 C16 S1 112.4(4) . . ?
C15 C16 H16A 109.1 . . ?
S1 C16 H16A 109.1 . . ?
C15 C16 H16B 109.1 . . ?
S1 C16 H16B 109.1 . . ?
H16A C16 H16B 107.9 . . ?
C18 C17 S1 125.6(7) . . ?
C18 C17 H17A 105.9 . . ?
S1 C17 H17A 105.9 . . ?
C18 C17 H17B 105.9 . . ?
S1 C17 H17B 105.9 . . ?
H17A C17 H17B 106.2 . . ?
H18D C18X H18E 109.5 . . ?
H18D C18X H18F 109.5 . . ?
H18E C18X H18F 109.5 . . ?
N5 C19 C20 110.7(4) . . ?
N5 C19 H19 124.7 . . ?
C20 C19 H19 124.7 . . ?
C19 C20 C25 105.9(4) . . ?
C19 C20 C21 132.9(5) . . ?
C25 C20 C21 121.2(5) . . ?
C22 C21 C20 116.8(6) . . ?
C22 C21 H21 121.6 . . ?
C20 C21 H21 121.6 . . ?
C21 C22 C23 122.3(6) . . ?
C21 C22 H22 118.9 . . ?
C23 C22 H22 118.9 . . ?
C24 C23 C22 121.1(5) . . ?
C24 C23 H23 119.4 . . ?
C22 C23 H23 119.4 . . ?
C23 C24 C25 118.0(6) . . ?
C23 C24 H24 121.0 . . ?
C25 C24 H24 121.0 . . ?
N6 C25 C20 106.1(4) . . ?
N6 C25 C24 133.4(6) . . ?
C20 C25 C24 120.5(5) . . ?
N7 C26 C27 111.2(5) . . ?
N7 C26 H26 124.4 . . ?
C27 C26 H26 124.4 . . ?
C26 C27 C32 105.3(4) . . ?
C26 C27 C28 133.6(5) . . ?
C32 C27 C28 121.0(4) . . ?
C29 C28 C27 117.0(5) . . ?
C29 C28 H28 121.5 . . ?
C27 C28 H28 121.5 . . ?
C28 C29 C30 122.0(4) . . ?
C28 C29 H29 119.0 . . ?
C30 C29 H29 119.0 . . ?
C31 C30 C29 121.9(4) . . ?
C31 C30 H30 119.0 . . ?
C29 C30 H30 119.0 . . ?
C30 C31 C32 117.0(5) . . ?
C30 C31 H31 121.5 . . ?
C32 C31 H31 121.5 . . ?
N8 C32 C31 134.1(5) . . ?
N8 C32 C27 104.8(4) . . ?
C31 C32 C27 121.1(4) . . ?
C34 S2 C35 118.7(6) . . ?
C34 S2 Ru2 108.3(4) . . ?
C35 S2 Ru2 108.9(4) . . ?
C33 C34 S2 126.2(9) . . ?
C33 C34 H34A 105.8 . . ?
S2 C34 H34A 105.8 . . ?
C33 C34 H34B 105.8 . . ?
S2 C34 H34B 105.8 . . ?
H34A C34 H34B 106.2 . . ?
C36 C35 S2 119.9(8) . . ?
C36 C35 H35A 107.3 . . ?
S2 C35 H35A 107.3 . . ?
C36 C35 H35B 107.4 . . ?
S2 C35 H35B 107.3 . . ?
H35A C35 H35B 106.9 . . ?
C34X S2X Ru2 137.8(8) . . ?
C34X C33X H33D 109.5 . . ?
C34X C33X H33E 109.5 . . ?
H33D C33X H33E 109.5 . . ?
C34X C33X H33F 109.5 . . ?
H33D C33X H33F 109.5 . . ?
H33E C33X H33F 109.5 . . ?
C33X C34X S2X 109.1(12) . . ?
C33X C34X H34C 109.9 . . ?
S2X C34X H34C 109.9 . . ?
C33X C34X H34D 109.9 . . ?
S2X C34X H34D 109.9 . . ?
H34C C34X H34D 108.3 . . ?
H36D C36X H36E 109.5 . . ?
H36D C36X H36F 109.5 . . ?
H36E C36X H36F 109.5 . . ?

loop_
_geom_bond_atom_site_label_1
_geom_bond_atom_site_label_2
_geom_bond_distance
_geom_bond_site_symmetry_2
_geom_bond_publ_flag
Ru1 N3 2.068(3) . ?
Ru1 N1 2.080(3) . ?
Ru1 Cl3 2.3437(10) . ?
Ru1 Cl1 2.3471(10) . ?
Ru1 Cl2 2.3598(10) . ?
Ru1 S1 2.3883(11) . ?
Ru2 N5 2.068(4) . ?
Ru2 N7 2.079(4) . ?
Ru2 Cl5 2.3270(12) . ?
Ru2 Cl4 2.3381(15) . ?
Ru2 Cl6 2.3607(16) . ?
Ru2 S2 2.3957(17) . ?
Ru2 S2X 2.436(3) . ?
S1 C17 1.820(6) . ?
S1 C16 1.826(5) . ?
N1 C1 1.319(5) . ?
N1 N2 1.362(4) . ?
N2 C7 1.359(5) . ?
N2 H2 0.8600 . ?
N3 N4 1.325(5) . ?
N3 C8 1.332(5) . ?
N4 C14 1.395(5) . ?
N4 H4 0.8600 . ?
N5 C19 1.339(6) . ?
N5 N6 1.342(6) . ?
N6 C25 1.388(6) . ?
N6 H6 0.8600 . ?
N7 C26 1.315(7) . ?
N7 N8 1.327(7) . ?
N8 C32 1.386(6) . ?
N8 H8 0.8600 . ?
C1 C2 1.410(6) . ?
C1 H1 0.9300 . ?
C2 C7 1.404(6) . ?
C2 C3 1.412(6) . ?
C3 C4 1.374(7) . ?
C3 H3 0.9300 . ?
C4 C5 1.397(7) . ?
C4 H4A 0.9300 . ?
C5 C6 1.375(6) . ?
C5 H5 0.9300 . ?
C6 C7 1.402(5) . ?
C6 H6A 0.9300 . ?
C8 C9 1.380(5) . ?
C8 H8A 0.9300 . ?
C9 C14 1.401(6) . ?
C9 C10 1.403(6) . ?
C10 C11 1.359(9) . ?
C10 H10 0.9300 . ?
C11 C12 1.413(10) . ?
C11 H11 0.9300 . ?
C12 C13 1.363(8) . ?
C12 H12 0.9300 . ?
C13 C14 1.398(6) . ?
C13 H13 0.9300 . ?
C15 C16 1.490(7) . ?
C15 H15A 0.9600 . ?
C15 H15B 0.9600 . ?
C15 H15C 0.9600 . ?
C16 H16A 0.9700 . ?
C16 H16B 0.9700 . ?
C17 C18 1.339(9) . ?
C17 H17A 0.9700 . ?
C17 H17B 0.9700 . ?
C18 H18A 0.9600 . ?
C18 H18B 0.9600 . ?
C18 H18C 0.9600 . ?
C18X H18D 0.9600 . ?
C18X H18E 0.9600 . ?
C18X H18F 0.9600 . ?
C19 C20 1.381(6) . ?
C19 H19 0.9300 . ?
C20 C25 1.395(8) . ?
C20 C21 1.410(7) . ?
C21 C22 1.369(8) . ?
C21 H21 0.9300 . ?
C22 C23 1.398(11) . ?
C22 H22 0.9300 . ?
C23 C24 1.369(9) . ?
C23 H23 0.9300 . ?
C24 C25 1.402(7) . ?
C24 H24 0.9300 . ?
C26 C27 1.393(6) . ?
C26 H26 0.9300 . ?
C27 C32 1.404(7) . ?
C27 C28 1.408(7) . ?
C28 C29 1.381(7) . ?
C28 H28 0.9300 . ?
C29 C30 1.393(8) . ?
C29 H29 0.9300 . ?
C30 C31 1.382(7) . ?
C30 H30 0.9300 . ?
C31 C32 1.404(7) . ?
C31 H31 0.9300 . ?
S2 C34 1.728(11) . ?
S2 C35 1.737(10) . ?
C33 C34 1.546(13) . ?
C33 H33A 0.9600 . ?
C33 H33B 0.9600 . ?
C33 H33C 0.9600 . ?
C34 H34A 0.9700 . ?
C34 H34B 0.9700 . ?
C35 C36 1.384(12) . ?
C35 H35A 0.9700 . ?
C35 H35B 0.9700 . ?
C36 H36A 0.9600 . ?
C36 H36B 0.9600 . ?
C36 H36C 0.9600 . ?
S2X C34X 1.639(13) . ?
C33X C34X 1.534(14) . ?
C33X H33D 0.9600 . ?
C33X H33E 0.9600 . ?
C33X H33F 0.9600 . ?
C34X H34C 0.9700 . ?
C34X H34D 0.9700 . ?
C36X H36D 0.9600 . ?
C36X H36E 0.9600 . ?
C36X H36F 0.9600 . ?

loop_
_geom_torsion_atom_site_label_1
_geom_torsion_atom_site_label_2
_geom_torsion_atom_site_label_3
_geom_torsion_atom_site_label_4
_geom_torsion
_geom_torsion_site_symmetry_1
_geom_torsion_site_symmetry_2
_geom_torsion_site_symmetry_3
_geom_torsion_site_symmetry_4
_geom_torsion_publ_flag
N3 Ru1 S1 C17 -41.8(3) . . . . ?
N1 Ru1 S1 C17 138.3(3) . . . . ?
Cl3 Ru1 S1 C17 -130.9(3) . . . . ?
Cl1 Ru1 S1 C17 47.8(3) . . . . ?
Cl2 Ru1 S1 C17 72(4) . . . . ?
N3 Ru1 S1 C16 -147.7(2) . . . . ?
N1 Ru1 S1 C16 32.4(2) . . . . ?
Cl3 Ru1 S1 C16 123.27(18) . . . . ?
Cl1 Ru1 S1 C16 -58.03(18) . . . . ?
Cl2 Ru1 S1 C16 -34(4) . . . . ?
N3 Ru1 N1 C1 91.4(14) . . . . ?
Cl3 Ru1 N1 C1 -176.3(4) . . . . ?
Cl1 Ru1 N1 C1 -0.9(4) . . . . ?
Cl2 Ru1 N1 C1 89.9(4) . . . . ?
S1 Ru1 N1 C1 -89.5(4) . . . . ?
N3 Ru1 N1 N2 -78.3(15) . . . . ?
Cl3 Ru1 N1 N2 14.0(3) . . . . ?
Cl1 Ru1 N1 N2 -170.6(3) . . . . ?
Cl2 Ru1 N1 N2 -79.8(3) . . . . ?
S1 Ru1 N1 N2 100.8(3) . . . . ?
C1 N1 N2 C7 -0.9(4) . . . . ?
Ru1 N1 N2 C7 171.0(3) . . . . ?
N1 Ru1 N3 N4 108.1(14) . . . . ?
Cl3 Ru1 N3 N4 15.8(3) . . . . ?
Cl1 Ru1 N3 N4 -159.5(3) . . . . ?
Cl2 Ru1 N3 N4 109.6(4) . . . . ?
S1 Ru1 N3 N4 -70.9(4) . . . . ?
N1 Ru1 N3 C8 -68.5(15) . . . . ?
Cl3 Ru1 N3 C8 -160.9(3) . . . . ?
Cl1 Ru1 N3 C8 23.8(3) . . . . ?
Cl2 Ru1 N3 C8 -67.0(3) . . . . ?
S1 Ru1 N3 C8 112.4(3) . . . . ?
C8 N3 N4 C14 1.0(5) . . . . ?
Ru1 N3 N4 C14 -176.1(3) . . . . ?
N7 Ru2 N5 C19 64(2) . . . . ?
Cl5 Ru2 N5 C19 67.1(3) . . . . ?
Cl4 Ru2 N5 C19 -24.9(3) . . . . ?
Cl6 Ru2 N5 C19 158.8(3) . . . . ?
S2 Ru2 N5 C19 -120.4(3) . . . . ?
S2X Ru2 N5 C19 -97.3(3) . . . . ?
N7 Ru2 N5 N6 -111(2) . . . . ?
Cl5 Ru2 N5 N6 -108.1(4) . . . . ?
Cl4 Ru2 N5 N6 159.9(4) . . . . ?
Cl6 Ru2 N5 N6 -16.3(4) . . . . ?
S2 Ru2 N5 N6 64.5(4) . . . . ?
S2X Ru2 N5 N6 87.6(4) . . . . ?
C19 N5 N6 C25 -1.3(5) . . . . ?
Ru2 N5 N6 C25 174.5(3) . . . . ?
N5 Ru2 N7 C26 79(2) . . . . ?
Cl5 Ru2 N7 C26 76.4(4) . . . . ?
Cl4 Ru2 N7 C26 168.4(4) . . . . ?
Cl6 Ru2 N7 C26 -15.3(4) . . . . ?
S2 Ru2 N7 C26 -96.1(4) . . . . ?
S2X Ru2 N7 C26 -119.2(4) . . . . ?
N5 Ru2 N7 N8 -92(2) . . . . ?
Cl5 Ru2 N7 N8 -94.4(4) . . . . ?
Cl4 Ru2 N7 N8 -2.4(4) . . . . ?
Cl6 Ru2 N7 N8 173.9(4) . . . . ?
S2 Ru2 N7 N8 93.1(4) . . . . ?
S2X Ru2 N7 N8 70.0(4) . . . . ?
C26 N7 N8 C32 -0.9(6) . . . . ?
Ru2 N7 N8 C32 171.4(3) . . . . ?
N2 N1 C1 C2 0.5(5) . . . . ?
Ru1 N1 C1 C2 -170.3(3) . . . . ?
N1 C1 C2 C7 0.0(5) . . . . ?
N1 C1 C2 C3 176.9(5) . . . . ?
C7 C2 C3 C4 -0.8(7) . . . . ?
C1 C2 C3 C4 -177.3(5) . . . . ?
C2 C3 C4 C5 -0.4(8) . . . . ?
C3 C4 C5 C6 1.1(8) . . . . ?
C4 C5 C6 C7 -0.5(7) . . . . ?
N1 N2 C7 C2 0.9(4) . . . . ?
N1 N2 C7 C6 -178.5(4) . . . . ?
C1 C2 C7 N2 -0.6(5) . . . . ?
C3 C2 C7 N2 -178.1(4) . . . . ?
C1 C2 C7 C6 178.9(4) . . . . ?
C3 C2 C7 C6 1.4(6) . . . . ?
C5 C6 C7 N2 178.6(4) . . . . ?
C5 C6 C7 C2 -0.8(6) . . . . ?
N4 N3 C8 C9 -0.7(5) . . . . ?
Ru1 N3 C8 C9 176.6(3) . . . . ?
N3 C8 C9 C14 0.1(5) . . . . ?
N3 C8 C9 C10 179.7(5) . . . . ?
C8 C9 C10 C11 178.8(5) . . . . ?
C14 C9 C10 C11 -1.5(7) . . . . ?
C9 C10 C11 C12 1.1(8) . . . . ?
C10 C11 C12 C13 -0.2(9) . . . . ?
C11 C12 C13 C14 -0.3(8) . . . . ?
N3 N4 C14 C13 178.7(5) . . . . ?
N3 N4 C14 C9 -0.9(5) . . . . ?
C12 C13 C14 N4 -179.7(5) . . . . ?
C12 C13 C14 C9 -0.2(7) . . . . ?
C8 C9 C14 N4 0.5(4) . . . . ?
C10 C9 C14 N4 -179.2(4) . . . . ?
C8 C9 C14 C13 -179.2(4) . . . . ?
C10 C9 C14 C13 1.1(7) . . . . ?
C17 S1 C16 C15 153.4(4) . . . . ?
Ru1 S1 C16 C15 -92.6(4) . . . . ?
C16 S1 C17 C18 -176.2(7) . . . . ?
Ru1 S1 C17 C18 71.2(7) . . . . ?
N6 N5 C19 C20 0.6(5) . . . . ?
Ru2 N5 C19 C20 -175.4(3) . . . . ?
N5 C19 C20 C25 0.3(5) . . . . ?
N5 C19 C20 C21 178.9(5) . . . . ?
C19 C20 C21 C22 -178.0(5) . . . . ?
C25 C20 C21 C22 0.4(7) . . . . ?
C20 C21 C22 C23 1.0(9) . . . . ?
C21 C22 C23 C24 -1.2(10) . . . . ?
C22 C23 C24 C25 0.0(10) . . . . ?
N5 N6 C25 C20 1.5(5) . . . . ?
N5 N6 C25 C24 -176.4(6) . . . . ?
C19 C20 C25 N6 -1.1(5) . . . . ?
C21 C20 C25 N6 -179.8(4) . . . . ?
C19 C20 C25 C24 177.2(5) . . . . ?
C21 C20 C25 C24 -1.6(7) . . . . ?
C23 C24 C25 N6 179.1(6) . . . . ?
C23 C24 C25 C20 1.4(9) . . . . ?
N8 N7 C26 C27 0.1(6) . . . . ?
Ru2 N7 C26 C27 -172.0(3) . . . . ?
N7 C26 C27 C32 0.7(6) . . . . ?
N7 C26 C27 C28 178.0(5) . . . . ?
C26 C27 C28 C29 -177.2(5) . . . . ?
C32 C27 C28 C29 -0.1(7) . . . . ?
C27 C28 C29 C30 0.2(8) . . . . ?
C28 C29 C30 C31 -0.6(8) . . . . ?
C29 C30 C31 C32 0.8(8) . . . . ?
N7 N8 C32 C31 -177.9(5) . . . . ?
N7 N8 C32 C27 1.3(6) . . . . ?
C30 C31 C32 N8 178.3(5) . . . . ?
C30 C31 C32 C27 -0.8(8) . . . . ?
C26 C27 C32 N8 -1.1(5) . . . . ?
C28 C27 C32 N8 -178.9(5) . . . . ?
C26 C27 C32 C31 178.2(5) . . . . ?
C28 C27 C32 C31 0.4(8) . . . . ?
N5 Ru2 S2 C34 32.2(5) . . . . ?
N7 Ru2 S2 C34 -148.2(5) . . . . ?
Cl5 Ru2 S2 C34 116.6(6) . . . . ?
Cl4 Ru2 S2 C34 -57.7(5) . . . . ?
Cl6 Ru2 S2 C34 122.3(5) . . . . ?
S2X Ru2 S2 C34 -61.4(5) . . . . ?
N5 Ru2 S2 C35 162.6(4) . . . . ?
N7 Ru2 S2 C35 -17.8(4) . . . . ?
Cl5 Ru2 S2 C35 -113.0(5) . . . . ?
Cl4 Ru2 S2 C35 72.7(4) . . . . ?
Cl6 Ru2 S2 C35 -107.3(4) . . . . ?
S2X Ru2 S2 C35 69.0(4) . . . . ?
C35 S2 C34 C33 43.2(14) . . . . ?
Ru2 S2 C34 C33 168.0(10) . . . . ?
C34 S2 C35 C36 -67.5(11) . . . . ?
Ru2 S2 C35 C36 168.0(8) . . . . ?
N5 Ru2 S2X C34X 14.0(14) . . . . ?
N7 Ru2 S2X C34X -164.5(14) . . . . ?
Cl5 Ru2 S2X C34X -77.9(14) . . . . ?
Cl4 Ru2 S2X C34X -75.0(14) . . . . ?
Cl6 Ru2 S2X C34X 104.9(14) . . . . ?
S2 Ru2 S2X C34X 101.1(14) . . . . ?
Ru2 S2X C34X C33X -28(2) . . . . ?
